data_2003593
loop_
_publ_author_name
'Engelhardt, L. M.'
'Reynolds, P. A.'
'Sobolev, A. N.'

_publ_section_title
;
 Reconciling the Crystal Structure of [Ru(NH~3~)~6~]Cl~3~ with its ESR
 Properties
;
_journal_issue 6
_journal_name_full 'Acta Crystallographica Section C'
_journal_page_first 1045
_journal_page_last 1047
_journal_paper_doi 10.1107/S0108270194009522
_journal_volume 51
_journal_year 1995
_chemical_formula_moiety 'H18 Cl3 N6 Ru1'
_chemical_formula_sum 'Cl3 H18 N6 Ru'
_chemical_formula_weight 309.6
_space_group_IT_number 12
_symmetry_cell_setting monoclinic
_symmetry_space_group_name_Hall '-C 2y'
_symmetry_space_group_name_H-M 'C 1 2/m 1'
_atom_type_scat_source IntTabC
_cell_angle_alpha 90.
_cell_angle_beta 113.10(2)
_cell_angle_gamma 90.
_cell_formula_units_Z 12
_cell_length_a 12.705(4)
_cell_length_b 21.680(6)
_cell_length_c 13.013(4)
_cell_measurement_reflns_used 12
_cell_measurement_temperature 293(2)
_cell_measurement_theta_max 19
_cell_measurement_theta_min 16
_cell_volume 3297.0(18)
_diffrn_measurement_device 'Siemens P4'
_diffrn_measurement_method \w/2\q
_diffrn_radiation_type MoK\a
_diffrn_radiation_wavelength 0.71073
_diffrn_reflns_limit_h_max 13
_diffrn_reflns_limit_h_min -15
_diffrn_reflns_limit_k_max 25
_diffrn_reflns_limit_k_min 0
_diffrn_reflns_limit_l_max 15
_diffrn_reflns_limit_l_min 0
_diffrn_reflns_number 3154
_diffrn_reflns_theta_max 25.05
_diffrn_standards_decay_% 1
_diffrn_standards_interval_count 100
_diffrn_standards_number 3
_exptl_absorpt_coefficient_mu 2.096
_exptl_absorpt_correction_T_max 0.59
_exptl_absorpt_correction_T_min 0.48
_exptl_absorpt_correction_type empirical
_exptl_crystal_colour colourless
_exptl_crystal_density_diffrn 1.87
_exptl_crystal_density_meas 1.85(1)
_exptl_crystal_description block
_exptl_crystal_size_max 0.35
_exptl_crystal_size_mid 0.30
_exptl_crystal_size_min 0.20
_refine_diff_density_max 0.460
_refine_diff_density_min -0.417
_refine_ls_extinction_coef '\c = 0.00038(4)'
_refine_ls_extinction_method ' secondary, F~c~* = kF~c~(1 + 0.001\cF~c~^2^\l^3^/sin2\q)^1/4^'
_refine_ls_goodness_of_fit_obs 1.179
_refine_ls_hydrogen_treatment refxyz
_refine_ls_number_parameters 152
_refine_ls_number_reflns 2658
_refine_ls_R_factor_obs 0.0271
_refine_ls_shift/esd_max 0.002
_refine_ls_structure_factor_coef Fsqd
_refine_ls_weighting_scheme
;1/[\s^2^(F~o~^2^) + (0.0297)^2^ + 7.1533P] where
P = (F~o~^2^ + 2F~c~^2^)/3
;
_refine_ls_wR_factor_obs 0.0695
_reflns_number_observed 2658
_reflns_number_total 3154
_reflns_observed_criterion I>2\s(I)
_cod_data_source_file oh1062.cif
_cod_data_source_block oh1062a
_cod_original_cell_volume 3297(2)
_cod_original_sg_symbol_H-M 'C 2/m'
_cod_original_formula_sum 'H18 Cl3 N6 Ru1'
_cod_database_code 2003593

loop_
_symmetry_equiv_pos_as_xyz
x,y,z
x,-y,z
-x,-y,-z
-x,y,-z
1/2+x,1/2+y,z
1/2+x,1/2-y,z
1/2-x,1/2-y,-z
1/2-x,1/2+y,-z

loop_
_atom_site_label
_atom_site_fract_x
_atom_site_fract_y
_atom_site_fract_z
_atom_site_U_iso_or_equiv
Ru(1) .0 .0 .0 .0217(1)
Ru(2) .5 .0 .5 .0208(1)
Ru(3) .0 .16567(1) .5 .0216(1)
Ru(4) .5 .17170(2) .0 .0230(1)
Cl(1) .0993(1) .0 .3745(1) .0400(3)
Cl(2) .3625(1) .0 .0541(1) .0434(3)
Cl(3) .6918(1) .0 .3094(1) .0377(3)
Cl(4) .62819(8) .18792(5) .35736(8) .0460(2)
Cl(5) .86846(9) .17109(5) .13694(9) .0530(3)
Cl(6) .25903(8) .13608(5) .24876(7) .0473(2)
N(11) -.0888(4) .0 .1064(4) .050(1)
N(12) .1537(3) .0 .1407(3) .052(1)
N(13) .0 .0964(2) .0 .075(2)
N(21) .4410(3) .0 .3256(3) .045(1)
N(22) .3790(3) .0670(1) .4939(3) .045(1)
N(31) .0959(3) .0975(2) .6103(3) .057(1)
N(32) .0973(3) .2346(2) .6091(3) .053(1)
N(33) .1152(3) .1641(1) .4206(3) .046(1)
N(41) .5990(4) .1044(2) .1095(3) .065(1)
N(42) .3922(3) .1711(2) .0861(4) .079(1)
N(43) .6002(3) .2395(2) .1089(3) .061(1)
H(111) -.0393 .0 .1780 .079
H(112) -.1343 .0336 .0889 .079
H(121) .2124 .0 .1188 .078
H(122) .1569 .0336 .1826 .078
H(131) -.0362 .1105 .0425 .120
H(132) -.0370 .1105 -.0701 .120
H(133) .0732 .1094 .0276 .120
H(211) .5046 .0 .3110 .072
H(212) .3984 .0341 .2966 .072
H(221) .3469 .0785 .4216 .068
H(222) .4127 .0995 .5383 .068
H(223) .3262 .0515 .5174 .068
H(311) .0497 .0675 .6166 .087
H(312) .1343 .1137 .6788 .087
H(313) .1450 .0822 .5827 .087
H(321) .1410 .2181 .6759 .081
H(322) .0505 .2625 .6205 .081
H(323) .1411 .2530 .5781 .081
H(331) .1856 .1672 .4746 .070
H(332) .1028 .1959 .3728 .070
H(333) .1091 .1289 .3819 .070
H(411) .6236 .1164 .1812 .102
H(412) .6547 .0950 .0862 .102
H(413) .5531 .0710 .0953 .102
H(421) .4174 .1981 .1431 .123
H(422) .3882 .1331 .1120 .123
H(423) .3213 .1829 .0404 .123
H(431) .6494 .2535 .0801 .095
H(432) .6425 .2212 .1739 .095
H(433) .5573 .2707 .1177 .095

loop_
_geom_angle_atom_site_label_1
_geom_angle_atom_site_label_2
_geom_angle_atom_site_label_3
_geom_angle_site_symmetry_3
_geom_angle
_geom_angle_publ_flag
N(11) Ru(1) N(12) . 88.9(2) yes
N(21) Ru(2) N(22) . 90.80(10) yes
N(22) Ru(2) N(22) 2_555 87.8(2) yes
N(31) Ru(3) N(32) . 90.5(2) yes
N(31) Ru(3) N(33) . 89.70(10) yes
N(32) Ru(3) N(33) . 90.30(10) yes
N(31) Ru(3) N(31) 4_556 89.9(2) yes
N(33) Ru(3) N(31) 4_556 89.00(10) yes
N(33) Ru(3) N(33) 4_556 178.1(2) yes
N(32) Ru(3) N(31) 4_556 179.20(10) yes
N(32) Ru(3) N(33) 4_556 91.00(10) yes
N(41) Ru(4) N(42) . 88.6(2) yes
N(41) Ru(4) N(43) . 89.2(2) yes
N(42) Ru(4) N(43) . 89.7(2) yes
N(41) Ru(4) N(41) 4_655 91.0(2) yes
N(42) Ru(4) N(41) 4_655 90.9(2) yes
N(42) Ru(4) N(42) 4_655 179.3(3) yes
N(43) Ru(4) N(41) 4_655 179.4(2) yes
N(43) Ru(4) N(42) 4_655 90.8(2) yes

loop_
_geom_bond_atom_site_label_1
_geom_bond_atom_site_label_2
_geom_bond_distance
_geom_bond_publ_flag
Ru(1) N(11) 2.102(4) yes
Ru(1) N(12) 2.088(4) yes
Ru(1) N(13) 2.089(5) yes
Ru(2) N(21) 2.092(4) yes
Ru(2) N(22) 2.093(3) yes
Ru(3) N(31) 2.087(3) yes
Ru(3) N(32) 2.097(3) yes
Ru(3) N(33) 2.097(3) yes
Ru(4) N(41) 2.082(3) yes
Ru(4) N(42) 2.081(4) yes
Ru(4) N(43) 2.092(3) yes
